data_7159016
loop_
_publ_author_name
'Zhang, Fuxin'
'Yang, Tao'
'Yang, Kailing'
'Zhou, Ruixi'
'Zhang, Yu'
'Chen, Wenwen'
'Liu, Zhetong'
'Zhan, Guanqun'
'Guo, Zengjun'

_publ_section_title
;
 Cytotoxic alkaloids from the twigs and leaves of <i>Cephalotaxus
 sinensis</i>.
;
_journal_issue 1
_journal_name_full 'Organic &amp; biomolecular chemistry'
_journal_page_first 169
_journal_page_last 178
_journal_paper_doi 10.1039/d2ob01980a
_journal_volume 21
_journal_year 2022
_chemical_absolute_configuration ad
_chemical_formula_moiety 'C19 H23 N O4'
_chemical_formula_sum 'C19 H23 N O4'
_chemical_formula_weight 329.38
_space_group_crystal_system orthorhombic
_space_group_IT_number 19
_space_group_name_Hall 'P 2ac 2ab'
_space_group_name_H-M_alt 'P 21 21 21'
_atom_sites_solution_hydrogens geom
_atom_sites_solution_primary direct
_audit_creation_date 2021-11-15
_audit_creation_method
; 
Olex2 1.3 
(compiled 2020.11.12 svn.r5f609507 for OlexSys, GUI svn.r6408) 
;
_audit_update_record
;
2022-10-19 deposited with the CCDC.	2022-11-28 downloaded from the CCDC.
;
_cell_angle_alpha 90
_cell_angle_beta 90
_cell_angle_gamma 90
_cell_formula_units_Z 4
_cell_length_a 7.5187(5)
_cell_length_b 9.2274(6)
_cell_length_c 23.3001(16)
_cell_measurement_reflns_used 9690
_cell_measurement_temperature 200(2)
_cell_measurement_theta_max 72.37
_cell_measurement_theta_min 4.48
_cell_volume 1616.52(19)
_computing_cell_refinement 'SAINT V8.40B (?, 2016)'
_computing_data_collection 'Bruker APEX2'
_computing_data_reduction 'SAINT V8.40B (?, 2016)'
_computing_molecular_graphics 'Olex2 1.3 (Dolomanov et al., 2009)'
_computing_publication_material 'Olex2 1.3 (Dolomanov et al., 2009)'
_computing_structure_refinement 'XL  (Sheldrick, 2008)'
_computing_structure_solution 'XS  (Sheldrick, 2008)'
_diffrn_ambient_temperature 200(2)
_diffrn_measured_fraction_theta_full 0.988
_diffrn_measured_fraction_theta_max 0.991
_diffrn_measurement_device_type 'Bruker APEX-II CCD'
_diffrn_measurement_method '\f and \w scans'
_diffrn_radiation_type GaK\a
_diffrn_radiation_wavelength 1.34139
_diffrn_reflns_av_R_equivalents 0.0316
_diffrn_reflns_av_unetI/netI 0.0163
_diffrn_reflns_Laue_measured_fraction_full 0.988
_diffrn_reflns_Laue_measured_fraction_max 0.991
_diffrn_reflns_limit_h_max 10
_diffrn_reflns_limit_h_min -10
_diffrn_reflns_limit_k_max 13
_diffrn_reflns_limit_k_min -13
_diffrn_reflns_limit_l_max 33
_diffrn_reflns_limit_l_min -33
_diffrn_reflns_number 40611
_diffrn_reflns_point_group_measured_fraction_full 0.990
_diffrn_reflns_point_group_measured_fraction_max 0.993
_diffrn_reflns_theta_full 53.594
_diffrn_reflns_theta_max 72.369
_diffrn_reflns_theta_min 4.484
_diffrn_source_current 3.57
_diffrn_source_power 0.2497215
_diffrn_source_voltage 69.95
_diffrn_standards_number 0
_exptl_absorpt_coefficient_mu 0.490
_exptl_absorpt_correction_T_max 0.7536
_exptl_absorpt_correction_T_min 0.6197
_exptl_absorpt_correction_type multi-scan
_exptl_absorpt_process_details 'SADABS-2016/2 (Bruker,2016/2)'
_exptl_crystal_colour colourless
_exptl_crystal_colour_primary colourless
_exptl_crystal_density_diffrn 1.353
_exptl_crystal_description block
_exptl_crystal_F_000 704
_exptl_crystal_size_max 0.2
_exptl_crystal_size_mid 0.1
_exptl_crystal_size_min 0.1
_refine_diff_density_max 0.260
_refine_diff_density_min -0.167
_refine_diff_density_rms 0.042
_refine_ls_abs_structure_details
; 
 Flack x determined using 2043 quotients [(I+)-(I-)]/[(I+)+(I-)] 
 (Parsons, Flack and Wagner, Acta Cryst. B69 (2013) 249-259). 
;
_refine_ls_abs_structure_Flack 0.06(3)
_refine_ls_extinction_coef 0.018(3)
_refine_ls_extinction_expression Fc^*^=kFc[1+0.001xFc^2^\l^3^/sin(2\q)]^-1/4^
_refine_ls_extinction_method 'SHELXL-2018/3 (Sheldrick 2018)'
_refine_ls_goodness_of_fit_ref 1.092
_refine_ls_hydrogen_treatment constr
_refine_ls_matrix_type full
_refine_ls_number_parameters 220
_refine_ls_number_reflns 4813
_refine_ls_number_restraints 0
_refine_ls_restrained_S_all 1.092
_refine_ls_R_factor_all 0.0299
_refine_ls_R_factor_gt 0.0298
_refine_ls_shift/su_max 0.000
_refine_ls_shift/su_mean 0.000
_refine_ls_structure_factor_coef Fsqd
_refine_ls_weighting_details 'w=1/[\s^2^(Fo^2^)+(0.0517P)^2^+0.1415P] where P=(Fo^2^+2Fc^2^)/3'
_refine_ls_weighting_scheme calc
_refine_ls_wR_factor_gt 0.0836
_refine_ls_wR_factor_ref 0.0839
_reflns_Friedel_coverage 0.750
_reflns_Friedel_fraction_full 0.994
_reflns_Friedel_fraction_max 0.995
_reflns_number_gt 4790
_reflns_number_total 4813
_reflns_threshold_expression 'I > 2\s(I)'
_cod_data_source_file d2ob01980a2.cif
_cod_data_source_block 210915k_0m
_cod_depositor_comments 'Adding full bibliography for 7159015--7159021.cif.'
_cod_database_code 7159016
_shelx_shelxl_version_number 2018/3
_shelx_space_group_comment
; 
The symmetry employed for this shelxl refinement is uniquely defined 
by the following loop, which should always be used as a source of 
symmetry information in preference to the above space-group names. 
They are only intended as comments. 
;
_shelx_estimated_absorpt_t_max 0.953
_shelx_estimated_absorpt_t_min 0.908
_olex2_refinement_description
; 
1. Fixed Uiso 
 At 1.2 times of: 
  All C(H) groups, All C(H,H) groups 
 At 1.5 times of: 
  All C(H,H,H) groups, All O(H) groups 
2.a Ternary CH refined with riding coordinates: 
 C3(H3A) 
2.b Secondary CH2 refined with riding coordinates: 
 C4(H4A,H4B), C8(H8A,H8B), C7(H7A,H7B), C12(H12A,H12B), C10(H10A,H10B), 
 C19(H19A,H19B), C11(H11A,H11B) 
2.c Aromatic/amide H refined with riding coordinates: 
 C15(H15), C1(H1), C18(H18), C2(H2) 
2.d Idealised Me refined as rotating group: 
 C9(H9A,H9B,H9C) 
2.e Idealised tetrahedral OH refined as rotating group: 
 O3(H3) 
;
_olex2_submission_special_instructions 'No special instructions were received'

loop_
_space_group_symop_operation_xyz
'x, y, z'
'-x+1/2, -y, z+1/2'
'x+1/2, -y+1/2, -z'
'-x, y+1/2, -z+1/2'

loop_
_atom_site_label
_atom_site_type_symbol
_atom_site_fract_x
_atom_site_fract_y
_atom_site_fract_z
_atom_site_U_iso_or_equiv
_atom_site_adp_type
_atom_site_occupancy
_atom_site_site_symmetry_order
_atom_site_calc_flag
_atom_site_refinement_flags_posn
_atom_site_refinement_flags_adp
_atom_site_refinement_flags_occupancy
_atom_site_disorder_assembly
_atom_site_disorder_group
O3 O -0.23729(12) 0.41599(10) 0.39146(4) 0.02820(18) Uani 1 1 d . . . . .
H3 H -0.262623 0.339596 0.409277 0.042 Uiso 1 1 calc R U . . .
C14 C 0.12918(14) 0.38136(12) 0.36920(4) 0.02250(19) Uani 1 1 d . . . . .
N1 N 0.15977(13) 0.60762(11) 0.43058(4) 0.02452(19) Uani 1 1 d . . . . .
C5 C 0.07717(14) 0.46529(11) 0.42414(5) 0.02177(19) Uani 1 1 d . . . . .
C6 C -0.12746(14) 0.50470(12) 0.42631(5) 0.02313(19) Uani 1 1 d . . . . .
O4 O 0.14031(18) 0.35617(11) 0.57880(4) 0.0413(3) Uani 1 1 d . . . . .
O2 O 0.28797(19) 0.10525(12) 0.23867(5) 0.0477(3) Uani 1 1 d . . . . .
C4 C 0.13221(17) 0.37294(13) 0.47691(5) 0.0272(2) Uani 1 1 d . . . . .
H4A H 0.067572 0.279490 0.476094 0.033 Uiso 1 1 calc R U . . .
H4B H 0.261186 0.351898 0.474938 0.033 Uiso 1 1 calc R U . . .
C8 C 0.03830(16) 0.72875(12) 0.42214(5) 0.0270(2) Uani 1 1 d . . . . .
H8A H 0.085427 0.797206 0.393168 0.032 Uiso 1 1 calc R U . . .
H8B H 0.018268 0.781561 0.458553 0.032 Uiso 1 1 calc R U . . .
O1 O 0.12939(19) 0.00266(11) 0.31376(4) 0.0453(3) Uani 1 1 d . . . . .
C15 C 0.09148(17) 0.23091(13) 0.36832(5) 0.0271(2) Uani 1 1 d . . . . .
H15 H 0.028782 0.186843 0.399119 0.033 Uiso 1 1 calc R U . . .
C1 C -0.19794(16) 0.50739(14) 0.48697(5) 0.0290(2) Uani 1 1 d . . . . .
H1 H -0.321638 0.524772 0.491632 0.035 Uiso 1 1 calc R U . . .
C18 C 0.27482(18) 0.35590(15) 0.27572(5) 0.0302(2) Uani 1 1 d . . . . .
H18 H 0.337424 0.396866 0.244238 0.036 Uiso 1 1 calc R U . . .
C13 C 0.21703(16) 0.44412(12) 0.32182(5) 0.0250(2) Uani 1 1 d . . . . .
C7 C -0.13273(16) 0.65805(12) 0.40119(6) 0.0283(2) Uani 1 1 d . . . . .
H7A H -0.136310 0.654951 0.358735 0.034 Uiso 1 1 calc R U . . .
H7B H -0.238111 0.711664 0.415268 0.034 Uiso 1 1 calc R U . . .
C12 C 0.25107(19) 0.60553(13) 0.31483(5) 0.0303(2) Uani 1 1 d . . . . .
H12A H 0.136993 0.657589 0.319844 0.036 Uiso 1 1 calc R U . . .
H12B H 0.292320 0.623476 0.275106 0.036 Uiso 1 1 calc R U . . .
C10 C 0.34731(16) 0.62401(15) 0.41823(5) 0.0299(2) Uani 1 1 d . . . . .
H10A H 0.407960 0.530813 0.425984 0.036 Uiso 1 1 calc R U . . .
H10B H 0.397840 0.697312 0.444623 0.036 Uiso 1 1 calc R U . . .
C19 C 0.2025(2) -0.02369(14) 0.25807(6) 0.0340(3) Uani 1 1 d . . . . .
H19A H 0.289435 -0.104110 0.259928 0.041 Uiso 1 1 calc R U . . .
H19B H 0.106705 -0.051365 0.231046 0.041 Uiso 1 1 calc R U . . .
C3 C 0.09121(18) 0.45140(13) 0.53264(5) 0.0275(2) Uani 1 1 d . . . . .
H3A H 0.162935 0.542490 0.534888 0.033 Uiso 1 1 calc R U . . .
C16 C 0.14679(18) 0.15004(13) 0.32241(5) 0.0285(2) Uani 1 1 d . . . . .
C17 C 0.23896(19) 0.21098(14) 0.27732(5) 0.0301(2) Uani 1 1 d . . . . .
C2 C -0.10303(18) 0.48770(14) 0.53445(5) 0.0299(2) Uani 1 1 d . . . . .
H2 H -0.160037 0.496908 0.570654 0.036 Uiso 1 1 calc R U . . .
C11 C 0.38700(18) 0.66982(17) 0.35628(6) 0.0359(3) Uani 1 1 d . . . . .
H11A H 0.384345 0.776861 0.353497 0.043 Uiso 1 1 calc R U . . .
H11B H 0.507686 0.636723 0.345469 0.043 Uiso 1 1 calc R U . . .
C9 C 0.1485(3) 0.42532(19) 0.63325(6) 0.0474(4) Uani 1 1 d . . . . .
H9A H 0.231735 0.506909 0.631404 0.071 Uiso 1 1 calc R U . . .
H9B H 0.189289 0.355763 0.662175 0.071 Uiso 1 1 calc R U . . .
H9C H 0.030060 0.460978 0.643705 0.071 Uiso 1 1 calc R U . . .

loop_
_atom_site_aniso_label
_atom_site_aniso_U_11
_atom_site_aniso_U_22
_atom_site_aniso_U_33
_atom_site_aniso_U_23
_atom_site_aniso_U_13
_atom_site_aniso_U_12
O3 0.0301(4) 0.0254(4) 0.0291(4) -0.0001(3) -0.0034(3) -0.0054(3)
C14 0.0253(4) 0.0236(5) 0.0186(4) 0.0009(3) 0.0006(3) 0.0016(4)
N1 0.0241(4) 0.0236(4) 0.0258(4) 0.0005(3) -0.0014(3) -0.0003(3)
C5 0.0250(4) 0.0210(4) 0.0193(4) 0.0014(3) 0.0002(3) 0.0018(3)
C6 0.0239(4) 0.0213(4) 0.0243(4) -0.0006(4) -0.0013(4) 0.0005(4)
O4 0.0727(7) 0.0332(4) 0.0180(4) 0.0013(3) -0.0007(4) 0.0216(5)
O2 0.0775(8) 0.0348(5) 0.0309(5) -0.0090(4) 0.0218(5) -0.0043(5)
C4 0.0362(5) 0.0261(5) 0.0194(4) 0.0013(4) 0.0008(4) 0.0093(4)
C8 0.0300(5) 0.0203(4) 0.0308(5) -0.0002(4) -0.0024(4) -0.0005(4)
O1 0.0789(8) 0.0244(4) 0.0326(5) -0.0052(4) 0.0186(5) -0.0026(5)
C15 0.0355(5) 0.0243(5) 0.0217(4) 0.0010(4) 0.0050(4) 0.0005(4)
C1 0.0265(5) 0.0310(5) 0.0296(5) -0.0037(4) 0.0055(4) 0.0014(4)
C18 0.0366(6) 0.0334(6) 0.0205(5) 0.0005(4) 0.0048(4) -0.0025(5)
C13 0.0285(5) 0.0264(5) 0.0200(4) 0.0015(4) -0.0002(4) -0.0019(4)
C7 0.0278(5) 0.0219(5) 0.0352(6) 0.0029(4) -0.0057(4) 0.0019(4)
C12 0.0400(6) 0.0277(5) 0.0232(5) 0.0032(4) 0.0016(4) -0.0072(5)
C10 0.0254(5) 0.0358(6) 0.0285(5) -0.0024(4) -0.0037(4) -0.0036(4)
C19 0.0446(7) 0.0308(6) 0.0265(5) -0.0058(4) 0.0019(5) 0.0033(5)
C3 0.0381(6) 0.0246(5) 0.0197(4) 0.0014(4) 0.0000(4) 0.0073(4)
C16 0.0383(6) 0.0238(5) 0.0234(5) 0.0001(4) 0.0028(4) 0.0015(4)
C17 0.0386(6) 0.0317(5) 0.0200(4) -0.0028(4) 0.0042(4) 0.0020(5)
C2 0.0371(6) 0.0279(5) 0.0248(5) -0.0026(4) 0.0073(4) 0.0022(5)
C11 0.0336(6) 0.0409(7) 0.0332(6) -0.0044(5) 0.0057(5) -0.0136(5)
C9 0.0716(10) 0.0500(8) 0.0206(5) -0.0041(5) -0.0035(6) 0.0248(8)

loop_
_atom_type_symbol
_atom_type_description
_atom_type_scat_dispersion_real
_atom_type_scat_dispersion_imag
_atom_type_scat_source
C C 0.0137 0.0067 'International Tables Vol C Tables 4.2.6.8 and 6.1.1.4'
H H 0.0000 0.0000 'International Tables Vol C Tables 4.2.6.8 and 6.1.1.4'
N N 0.0241 0.0134 'International Tables Vol C Tables 4.2.6.8 and 6.1.1.4'
O O 0.0389 0.0241 'International Tables Vol C Tables 4.2.6.8 and 6.1.1.4'

loop_
_geom_angle_atom_site_label_1
_geom_angle_atom_site_label_2
_geom_angle_atom_site_label_3
_geom_angle
_geom_angle_site_symmetry_1
_geom_angle_site_symmetry_3
_geom_angle_publ_flag
C6 O3 H3 109.5 . . ?
C15 C14 C5 116.87(9) . . ?
C13 C14 C5 124.10(10) . . ?
C13 C14 C15 118.98(10) . . ?
C8 N1 C5 114.17(9) . . ?
C10 N1 C5 119.20(10) . . ?
C10 N1 C8 120.26(10) . . ?
C14 C5 C6 112.80(9) . . ?
C14 C5 C4 108.26(8) . . ?
N1 C5 C14 115.33(9) . . ?
N1 C5 C6 101.75(8) . . ?
N1 C5 C4 107.39(9) . . ?
C4 C5 C6 111.12(9) . . ?
O3 C6 C5 114.54(9) . . ?
O3 C6 C1 109.95(9) . . ?
O3 C6 C7 107.42(9) . . ?
C1 C6 C5 112.03(9) . . ?
C1 C6 C7 109.48(10) . . ?
C7 C6 C5 103.02(9) . . ?
C9 O4 C3 113.87(10) . . ?
C17 O2 C19 105.25(10) . . ?
C5 C4 H4A 109.4 . . ?
C5 C4 H4B 109.4 . . ?
H4A C4 H4B 108.0 . . ?
C3 C4 C5 111.19(9) . . ?
C3 C4 H4A 109.4 . . ?
C3 C4 H4B 109.4 . . ?
N1 C8 H8A 110.9 . . ?
N1 C8 H8B 110.9 . . ?
N1 C8 C7 104.13(9) . . ?
H8A C8 H8B 108.9 . . ?
C7 C8 H8A 110.9 . . ?
C7 C8 H8B 110.9 . . ?
C16 O1 C19 105.28(10) . . ?
C14 C15 H15 120.5 . . ?
C16 C15 C14 118.98(10) . . ?
C16 C15 H15 120.5 . . ?
C6 C1 H1 117.0 . . ?
C2 C1 C6 126.06(11) . . ?
C2 C1 H1 117.0 . . ?
C13 C18 H18 120.6 . . ?
C17 C18 H18 120.6 . . ?
C17 C18 C13 118.81(11) . . ?
C14 C13 C18 120.08(11) . . ?
C14 C13 C12 124.40(10) . . ?
C18 C13 C12 115.48(10) . . ?
C6 C7 H7A 110.8 . . ?
C6 C7 H7B 110.8 . . ?
C8 C7 C6 104.57(9) . . ?
C8 C7 H7A 110.8 . . ?
C8 C7 H7B 110.8 . . ?
H7A C7 H7B 108.9 . . ?
C13 C12 H12A 108.5 . . ?
C13 C12 H12B 108.5 . . ?
C13 C12 C11 115.20(11) . . ?
H12A C12 H12B 107.5 . . ?
C11 C12 H12A 108.5 . . ?
C11 C12 H12B 108.5 . . ?
N1 C10 H10A 108.8 . . ?
N1 C10 H10B 108.8 . . ?
N1 C10 C11 113.94(10) . . ?
H10A C10 H10B 107.7 . . ?
C11 C10 H10A 108.8 . . ?
C11 C10 H10B 108.8 . . ?
O2 C19 O1 108.60(10) . . ?
O2 C19 H19A 110.0 . . ?
O2 C19 H19B 110.0 . . ?
O1 C19 H19A 110.0 . . ?
O1 C19 H19B 110.0 . . ?
H19A C19 H19B 108.3 . . ?
O4 C3 C4 107.24(9) . . ?
O4 C3 H3A 109.6 . . ?
O4 C3 C2 111.46(11) . . ?
C4 C3 H3A 109.6 . . ?
C2 C3 C4 109.18(10) . . ?
C2 C3 H3A 109.6 . . ?
C15 C16 O1 128.47(11) . . ?
C15 C16 C17 121.73(11) . . ?
C17 C16 O1 109.76(10) . . ?
O2 C17 C16 110.10(11) . . ?
C18 C17 O2 128.54(12) . . ?
C18 C17 C16 121.33(11) . . ?
C1 C2 C3 122.02(10) . . ?
C1 C2 H2 119.0 . . ?
C3 C2 H2 119.0 . . ?
C12 C11 C10 110.99(10) . . ?
C12 C11 H11A 109.4 . . ?
C12 C11 H11B 109.4 . . ?
C10 C11 H11A 109.4 . . ?
C10 C11 H11B 109.4 . . ?
H11A C11 H11B 108.0 . . ?
O4 C9 H9A 109.5 . . ?
O4 C9 H9B 109.5 . . ?
O4 C9 H9C 109.5 . . ?
H9A C9 H9B 109.5 . . ?
H9A C9 H9C 109.5 . . ?
H9B C9 H9C 109.5 . . ?

loop_
_geom_bond_atom_site_label_1
_geom_bond_atom_site_label_2
_geom_bond_distance
_geom_bond_site_symmetry_2
_geom_bond_publ_flag
O3 H3 0.8400 . ?
O3 C6 1.4182(13) . ?
C14 C5 1.5463(15) . ?
C14 C15 1.4171(15) . ?
C14 C13 1.4107(15) . ?
N1 C5 1.4605(14) . ?
N1 C8 1.4568(15) . ?
N1 C10 1.4471(15) . ?
C5 C6 1.5818(15) . ?
C5 C4 1.5522(15) . ?
C6 C1 1.5097(16) . ?
C6 C7 1.5318(16) . ?
O4 C3 1.4372(14) . ?
O4 C9 1.4213(16) . ?
O2 C19 1.4259(18) . ?
O2 C17 1.3780(15) . ?
C4 H4A 0.9900 . ?
C4 H4B 0.9900 . ?
C4 C3 1.5183(15) . ?
C8 H8A 0.9900 . ?
C8 H8B 0.9900 . ?
C8 C7 1.5223(16) . ?
O1 C19 1.4299(16) . ?
O1 C16 1.3810(15) . ?
C15 H15 0.9500 . ?
C15 C16 1.3690(16) . ?
C1 H1 0.9500 . ?
C1 C2 1.3291(18) . ?
C18 H18 0.9500 . ?
C18 C13 1.4161(16) . ?
C18 C17 1.3646(18) . ?
C13 C12 1.5201(17) . ?
C7 H7A 0.9900 . ?
C7 H7B 0.9900 . ?
C12 H12A 0.9900 . ?
C12 H12B 0.9900 . ?
C12 C11 1.5262(18) . ?
C10 H10A 0.9900 . ?
C10 H10B 0.9900 . ?
C10 C11 1.5333(18) . ?
C19 H19A 0.9900 . ?
C19 H19B 0.9900 . ?
C3 H3A 1.0000 . ?
C3 C2 1.4989(18) . ?
C16 C17 1.3785(16) . ?
C2 H2 0.9500 . ?
C11 H11A 0.9900 . ?
C11 H11B 0.9900 . ?
C9 H9A 0.9800 . ?
C9 H9B 0.9800 . ?
C9 H9C 0.9800 . ?

loop_
_geom_hbond_atom_site_label_D
_geom_hbond_atom_site_label_H
_geom_hbond_atom_site_label_A
_geom_hbond_distance_DH
_geom_hbond_distance_HA
_geom_hbond_distance_DA
_geom_hbond_angle_DHA
_geom_hbond_site_symmetry_A
_geom_hbond_publ_flag
O3 H3 O4 0.84 1.97 2.7629(13) 157.5 3_456 yes

loop_
_geom_torsion_atom_site_label_1
_geom_torsion_atom_site_label_2
_geom_torsion_atom_site_label_3
_geom_torsion_atom_site_label_4
_geom_torsion
_geom_torsion_site_symmetry_1
_geom_torsion_site_symmetry_2
_geom_torsion_site_symmetry_3
_geom_torsion_site_symmetry_4
_geom_torsion_publ_flag
O3 C6 C1 C2 132.11(13) . . . . ?
O3 C6 C7 C8 -156.59(9) . . . . ?
C14 C5 C6 O3 22.13(13) . . . . ?
C14 C5 C6 C1 148.25(9) . . . . ?
C14 C5 C6 C7 -94.19(10) . . . . ?
C14 C5 C4 C3 177.90(10) . . . . ?
C14 C15 C16 O1 177.73(14) . . . . ?
C14 C15 C16 C17 0.42(19) . . . . ?
C14 C13 C12 C11 69.40(16) . . . . ?
N1 C5 C6 O3 146.30(9) . . . . ?
N1 C5 C6 C1 -87.59(11) . . . . ?
N1 C5 C6 C7 29.97(10) . . . . ?
N1 C5 C4 C3 52.76(13) . . . . ?
N1 C8 C7 C6 26.76(12) . . . . ?
N1 C10 C11 C12 -33.38(16) . . . . ?
C5 C14 C15 C16 -175.26(11) . . . . ?
C5 C14 C13 C18 173.84(11) . . . . ?
C5 C14 C13 C12 -8.33(18) . . . . ?
C5 N1 C8 C7 -7.34(13) . . . . ?
C5 N1 C10 C11 92.58(13) . . . . ?
C5 C6 C1 C2 3.53(17) . . . . ?
C5 C6 C7 C8 -35.30(12) . . . . ?
C5 C4 C3 O4 177.95(11) . . . . ?
C5 C4 C3 C2 57.06(13) . . . . ?
C6 C5 C4 C3 -57.71(13) . . . . ?
C6 C1 C2 C3 -3.4(2) . . . . ?
O4 C3 C2 C1 -145.54(12) . . . . ?
C4 C5 C6 O3 -99.65(11) . . . . ?
C4 C5 C6 C1 26.46(12) . . . . ?
C4 C5 C6 C7 144.02(9) . . . . ?
C4 C3 C2 C1 -27.26(17) . . . . ?
C8 N1 C5 C14 108.07(11) . . . . ?
C8 N1 C5 C6 -14.37(12) . . . . ?
C8 N1 C5 C4 -131.16(10) . . . . ?
C8 N1 C10 C11 -57.76(16) . . . . ?
O1 C16 C17 O2 -1.38(17) . . . . ?
O1 C16 C17 C18 -179.65(14) . . . . ?
C15 C14 C5 N1 163.77(10) . . . . ?
C15 C14 C5 C6 -79.91(12) . . . . ?
C15 C14 C5 C4 43.48(13) . . . . ?
C15 C14 C13 C18 -3.42(17) . . . . ?
C15 C14 C13 C12 174.41(12) . . . . ?
C15 C16 C17 O2 176.38(13) . . . . ?
C15 C16 C17 C18 -1.9(2) . . . . ?
C1 C6 C7 C8 84.05(11) . . . . ?
C18 C13 C12 C11 -112.68(12) . . . . ?
C13 C14 C5 N1 -13.55(15) . . . . ?
C13 C14 C5 C6 102.78(12) . . . . ?
C13 C14 C5 C4 -133.84(11) . . . . ?
C13 C14 C15 C16 2.20(17) . . . . ?
C13 C18 C17 O2 -177.29(14) . . . . ?
C13 C18 C17 C16 0.6(2) . . . . ?
C13 C12 C11 C10 -48.80(16) . . . . ?
C7 C6 C1 C2 -110.10(14) . . . . ?
C10 N1 C5 C14 -44.00(13) . . . . ?
C10 N1 C5 C6 -166.44(10) . . . . ?
C10 N1 C5 C4 76.77(12) . . . . ?
C10 N1 C8 C7 144.40(11) . . . . ?
C19 O2 C17 C18 -174.80(14) . . . . ?
C19 O2 C17 C16 7.10(17) . . . . ?
C19 O1 C16 C15 177.49(14) . . . . ?
C19 O1 C16 C17 -4.94(16) . . . . ?
C16 O1 C19 O2 9.33(16) . . . . ?
C17 O2 C19 O1 -10.12(17) . . . . ?
C17 C18 C13 C14 2.02(19) . . . . ?
C17 C18 C13 C12 -176.00(12) . . . . ?
C9 O4 C3 C4 166.33(14) . . . . ?
C9 O4 C3 C2 -74.23(16) . . . . ?
